data_7707533
loop_
_publ_author_name
'Yang, Qian-Ying'
'Zhang, Hua-Hong'
'Qi, Xiao-Wei'
'Sun, Shi-Shu'
'Zhang, Da-Shuai'
'Han, Li-Zhi'
'Zhang, Xiao-Peng'
'Shi, Zai-Feng'

_publ_section_title
;
 Mechanochromic luminescence properties of fluoro-substituted
 pinene-containing cyclometalated platinum(II) complexes with multiple
 triplet excited states.
;
_journal_issue 25
_journal_name_full 'Dalton transactions (Cambridge, England : 2003)'
_journal_page_first 8938
_journal_page_last 8946
_journal_paper_doi 10.1039/d1dt00848j
_journal_volume 50
_journal_year 2021
_chemical_absolute_configuration unk
_chemical_formula_moiety 'C23 H20 Cl F N2 Pt'
_chemical_formula_sum 'C23 H20 Cl F N2 Pt'
_chemical_formula_weight 573.95
_space_group_crystal_system orthorhombic
_space_group_IT_number 19
_space_group_name_Hall 'P 2ac 2ab'
_space_group_name_H-M_alt 'P 21 21 21'
_atom_sites_solution_hydrogens geom
_audit_creation_method SHELXL-2018/3
_audit_update_record
;
2021-05-12 deposited with the CCDC.	2021-05-28 downloaded from the CCDC.
;
_cell_angle_alpha 90
_cell_angle_beta 90
_cell_angle_gamma 90
_cell_formula_units_Z 8
_cell_length_a 10.0122(3)
_cell_length_b 13.8750(4)
_cell_length_c 27.4999(10)
_cell_measurement_reflns_used 11765
_cell_measurement_temperature 153(2)
_cell_measurement_theta_max 29.3410
_cell_measurement_theta_min 2.4890
_cell_volume 3820.3(2)
_computing_cell_refinement 'Bruker SAINT'
_computing_data_collection 'Bruker APEX2'
_computing_data_reduction 'Bruker SAINT'
_computing_molecular_graphics 'Bruker SHELXTL'
_computing_publication_material 'Bruker SHELXTL'
_computing_structure_refinement 'SHELXL-2018/3 (Sheldrick, 2018)'
_computing_structure_solution 'SHELXT  (Sheldrick, 2015)'
_diffrn_ambient_temperature 153(2)
_diffrn_measured_fraction_theta_full 0.999
_diffrn_measured_fraction_theta_max 0.998
_diffrn_measurement_device_type 'Bruker Smart Aepex CCD'
_diffrn_measurement_method 'phi and omega scans'
_diffrn_radiation_type MoK\a
_diffrn_radiation_wavelength 0.71073
_diffrn_reflns_av_R_equivalents 0.0533
_diffrn_reflns_av_unetI/netI 0.0512
_diffrn_reflns_Laue_measured_fraction_full 0.999
_diffrn_reflns_Laue_measured_fraction_max 0.998
_diffrn_reflns_limit_h_max 12
_diffrn_reflns_limit_h_min -10
_diffrn_reflns_limit_k_max 17
_diffrn_reflns_limit_k_min -17
_diffrn_reflns_limit_l_max 30
_diffrn_reflns_limit_l_min -35
_diffrn_reflns_number 34734
_diffrn_reflns_point_group_measured_fraction_full 1.000
_diffrn_reflns_point_group_measured_fraction_max 0.995
_diffrn_reflns_theta_full 25.242
_diffrn_reflns_theta_max 27.102
_diffrn_reflns_theta_min 2.085
_diffrn_source 'fine-focus sealed tube'
_exptl_absorpt_coefficient_mu 7.506
_exptl_absorpt_correction_T_max 0.2457
_exptl_absorpt_correction_T_min 0.1974
_exptl_absorpt_correction_type multi-scan
_exptl_absorpt_process_details
;
 SADABS 2016/2: Krause, L., Herbst-Irmer, R., Sheldrick G.M. & Stalke D.,
 J. Appl. Cryst. 48 (2015) 3-10
;
_exptl_crystal_colour green-yellow
_exptl_crystal_density_diffrn 1.996
_exptl_crystal_description block
_exptl_crystal_F_000 2208
_exptl_crystal_size_max 0.320
_exptl_crystal_size_mid 0.280
_exptl_crystal_size_min 0.260
_refine_diff_density_max 0.954
_refine_diff_density_min -1.002
_refine_diff_density_rms 0.134
_refine_ls_abs_structure_details
;
 Flack x determined using 3133 quotients [(I+)-(I-)]/[(I+)+(I-)]
 (Parsons, Flack and Wagner, Acta Cryst. B69 (2013) 249-259).
;
_refine_ls_abs_structure_Flack -0.016(5)
_refine_ls_extinction_method none
_refine_ls_goodness_of_fit_ref 1.033
_refine_ls_hydrogen_treatment constr
_refine_ls_matrix_type full
_refine_ls_number_parameters 509
_refine_ls_number_reflns 8386
_refine_ls_number_restraints 0
_refine_ls_restrained_S_all 1.033
_refine_ls_R_factor_all 0.0347
_refine_ls_R_factor_gt 0.0288
_refine_ls_shift/su_max 0.002
_refine_ls_shift/su_mean 0.000
_refine_ls_structure_factor_coef Fsqd
_refine_ls_weighting_details 'w=1/[\s^2^(Fo^2^)+(0.0162P)^2^] where P=(Fo^2^+2Fc^2^)/3'
_refine_ls_weighting_scheme calc
_refine_ls_wR_factor_gt 0.0494
_refine_ls_wR_factor_ref 0.0517
_reflns_Friedel_coverage 0.783
_reflns_Friedel_fraction_full 1.000
_reflns_Friedel_fraction_max 0.990
_reflns_number_gt 7721
_reflns_number_total 8386
_reflns_threshold_expression 'I > 2\s(I)'
_cod_data_source_file d1dt00848j2.cif
_cod_data_source_block shelx_CCDC1
_cod_depositor_comments 'Adding full bibliography for 7707532--7707536.cif.'
_cod_database_code 7707533
_shelx_shelxl_version_number 2018/3
_shelx_space_group_comment
;
The symmetry employed for this shelxl refinement is uniquely defined
by the following loop, which should always be used as a source of
symmetry information in preference to the above space-group names.
They are only intended as comments.
;
_shelx_estimated_absorpt_t_min 0.197
_shelx_estimated_absorpt_t_max 0.246

loop_
_space_group_symop_operation_xyz
'x, y, z'
'-x+1/2, -y, z+1/2'
'-x, y+1/2, -z+1/2'
'x+1/2, -y+1/2, -z'

loop_
_atom_site_label
_atom_site_type_symbol
_atom_site_fract_x
_atom_site_fract_y
_atom_site_fract_z
_atom_site_U_iso_or_equiv
_atom_site_adp_type
_atom_site_occupancy
_atom_site_site_symmetry_order
_atom_site_calc_flag
_atom_site_refinement_flags_posn
_atom_site_refinement_flags_adp
_atom_site_refinement_flags_occupancy
_atom_site_disorder_assembly
_atom_site_disorder_group
C1 C 0.2570(7) 0.5910(5) 0.2549(3) 0.0157(17) Uani 1 1 d . . . . .
C2 C 0.2589(7) 0.8492(5) 0.2402(3) 0.0147(16) Uani 1 1 d . . . . .
C3 C 0.6355(7) 0.6298(5) 0.2275(3) 0.0197(17) Uani 1 1 d . . . . .
H3 H 0.690525 0.634605 0.255559 0.024 Uiso 1 1 calc R U . . .
C4 C 0.6936(7) 0.6378(5) 0.1829(3) 0.0238(19) Uani 1 1 d . . . . .
H4 H 0.787038 0.648300 0.180046 0.029 Uiso 1 1 calc R U . . .
C5 C 0.6154(8) 0.6307(5) 0.1422(3) 0.0279(18) Uani 1 1 d . . . . .
H5 H 0.654312 0.636122 0.110810 0.033 Uiso 1 1 calc R U . . .
C6 C 0.4790(7) 0.6154(5) 0.1471(3) 0.0212(17) Uani 1 1 d . . . . .
H6 H 0.424071 0.610484 0.119019 0.025 Uiso 1 1 calc R U . . .
C7 C 0.4234(6) 0.6073(4) 0.1930(3) 0.0183(15) Uani 1 1 d . . . . .
C8 C 0.2816(6) 0.5916(5) 0.2048(3) 0.0176(16) Uani 1 1 d . . . . .
C9 C 0.1735(8) 0.5754(5) 0.1748(3) 0.0220(18) Uani 1 1 d . . . . .
C10 C 0.0473(7) 0.5610(5) 0.1925(3) 0.0226(17) Uani 1 1 d . . . . .
H10 H -0.024700 0.550938 0.170576 0.027 Uiso 1 1 calc R U . . .
C11 C 0.0237(7) 0.5610(5) 0.2423(3) 0.0212(19) Uani 1 1 d . . . . .
H11 H -0.063900 0.550504 0.254548 0.025 Uiso 1 1 calc R U . . .
C12 C 0.1303(7) 0.5766(5) 0.2743(3) 0.0182(16) Uani 1 1 d . . . . .
C13 C 0.1288(7) 0.5797(5) 0.3276(3) 0.0179(16) Uani 1 1 d . . . . .
C14 C 0.0202(7) 0.5656(5) 0.3574(3) 0.0224(18) Uani 1 1 d . . . . .
H14 H -0.065213 0.554145 0.343487 0.027 Uiso 1 1 calc R U . . .
C15 C 0.0344(7) 0.5678(5) 0.4075(3) 0.0201(17) Uani 1 1 d . . . . .
C16 C 0.1623(7) 0.5856(5) 0.4272(3) 0.0195(18) Uani 1 1 d . . . . .
C17 C 0.2675(7) 0.6005(5) 0.3964(3) 0.0185(16) Uani 1 1 d . . . . .
H17 H 0.352964 0.613953 0.409731 0.022 Uiso 1 1 calc R U . . .
C18 C -0.0789(7) 0.5485(6) 0.4425(3) 0.0275(19) Uani 1 1 d . . . . .
H18A H -0.118151 0.484470 0.435628 0.033 Uiso 1 1 calc R U . . .
H18B H -0.149515 0.597663 0.438036 0.033 Uiso 1 1 calc R U . . .
C19 C -0.0284(8) 0.5514(6) 0.4950(3) 0.030(2) Uani 1 1 d . . . . .
H19 H -0.097248 0.536708 0.520334 0.036 Uiso 1 1 calc R U . . .
C20 C 0.1007(8) 0.4903(5) 0.4983(3) 0.0282(18) Uani 1 1 d . . . . .
H20A H 0.104856 0.436265 0.474844 0.034 Uiso 1 1 calc R U . . .
H20B H 0.123907 0.469062 0.531593 0.034 Uiso 1 1 calc R U . . .
C21 C 0.1744(7) 0.5835(6) 0.4813(3) 0.0255(19) Uani 1 1 d . . . . .
H21 H 0.265681 0.594497 0.494964 0.031 Uiso 1 1 calc R U . . .
C22 C 0.0579(7) 0.6413(6) 0.5053(3) 0.0233(19) Uani 1 1 d . . . . .
C23 C 0.0169(8) 0.7357(6) 0.4825(4) 0.035(2) Uani 1 1 d . . . . .
H23A H -0.065523 0.758761 0.497764 0.052 Uiso 1 1 calc R U . . .
H23B H 0.001738 0.726267 0.447584 0.052 Uiso 1 1 calc R U . . .
H23C H 0.087909 0.783417 0.487217 0.052 Uiso 1 1 calc R U . . .
C24 C 0.0848(8) 0.6577(7) 0.5594(3) 0.041(2) Uani 1 1 d . . . . .
H24A H 0.158175 0.703792 0.563169 0.062 Uiso 1 1 calc R U . . .
H24B H 0.109294 0.596367 0.574663 0.062 Uiso 1 1 calc R U . . .
H24C H 0.004225 0.683284 0.574911 0.062 Uiso 1 1 calc R U . . .
C25 C -0.1219(7) 0.8096(5) 0.2627(3) 0.0226(17) Uani 1 1 d . . . . .
H25 H -0.174621 0.805565 0.234077 0.027 Uiso 1 1 calc R U . . .
C26 C -0.1836(7) 0.8000(5) 0.3070(3) 0.0228(17) Uani 1 1 d . . . . .
H26 H -0.276946 0.788365 0.308600 0.027 Uiso 1 1 calc R U . . .
C27 C -0.1099(8) 0.8073(5) 0.3488(3) 0.0275(18) Uani 1 1 d . . . . .
H27 H -0.151463 0.800563 0.379655 0.033 Uiso 1 1 calc R U . . .
C28 C 0.0266(7) 0.8248(6) 0.3454(3) 0.0240(18) Uani 1 1 d . . . . .
H28 H 0.079145 0.830953 0.373967 0.029 Uiso 1 1 calc R U . . .
C29 C 0.0855(6) 0.8331(4) 0.3000(3) 0.0197(15) Uani 1 1 d . . . . .
C30 C 0.2276(6) 0.8498(5) 0.2899(3) 0.0158(16) Uani 1 1 d . . . . .
C31 C 0.3331(8) 0.8654(5) 0.3212(3) 0.0220(18) Uani 1 1 d . . . . .
C32 C 0.4635(7) 0.8791(5) 0.3048(3) 0.0226(17) Uani 1 1 d . . . . .
H32 H 0.533719 0.889209 0.327445 0.027 Uiso 1 1 calc R U . . .
C33 C 0.4901(7) 0.8779(5) 0.2558(3) 0.0199(17) Uani 1 1 d . . . . .
H33 H 0.578653 0.888268 0.244516 0.024 Uiso 1 1 calc R U . . .
C34 C 0.3868(7) 0.8613(4) 0.2225(2) 0.0141(15) Uani 1 1 d . . . . .
C35 C 0.3934(7) 0.8554(4) 0.1692(3) 0.0150(15) Uani 1 1 d . . . . .
C36 C 0.5063(7) 0.8629(5) 0.1406(3) 0.0183(17) Uani 1 1 d . . . . .
H36 H 0.590432 0.875165 0.155297 0.022 Uiso 1 1 calc R U . . .
C37 C 0.4976(7) 0.8526(5) 0.0908(3) 0.0170(17) Uani 1 1 d . . . . .
C38 C 0.3724(7) 0.8339(5) 0.0699(3) 0.0179(15) Uani 1 1 d . . . . .
C39 C 0.2622(7) 0.8264(5) 0.0999(3) 0.0180(16) Uani 1 1 d . . . . .
H39 H 0.177512 0.813485 0.085781 0.022 Uiso 1 1 calc R U . . .
C40 C 0.6166(7) 0.8641(5) 0.0572(3) 0.0167(15) Uani 1 1 d . . . . .
H40A H 0.684483 0.814473 0.064937 0.020 Uiso 1 1 calc R U . . .
H40B H 0.657622 0.928253 0.062199 0.020 Uiso 1 1 calc R U . . .
C41 C 0.5728(7) 0.8537(5) 0.0041(3) 0.0194(17) Uani 1 1 d . . . . .
H41 H 0.646240 0.860012 -0.020304 0.023 Uiso 1 1 calc R U . . .
C42 C 0.4856(7) 0.7616(5) -0.0012(3) 0.0217(18) Uani 1 1 d . . . . .
H42A H 0.508525 0.709255 0.021747 0.026 Uiso 1 1 calc R U . . .
H42B H 0.477926 0.737340 -0.034972 0.026 Uiso 1 1 calc R U . . .
C43 C 0.3666(7) 0.8267(5) 0.0155(3) 0.0181(15) Uani 1 1 d . . . . .
H43 H 0.277346 0.811864 0.000995 0.022 Uiso 1 1 calc R U . . .
C44 C 0.4447(7) 0.9140(5) -0.0073(3) 0.0196(17) Uani 1 1 d . . . . .
C45 C 0.4309(7) 1.0135(5) 0.0167(3) 0.0203(17) Uani 1 1 d . . . . .
H45A H 0.503210 1.055597 0.005420 0.030 Uiso 1 1 calc R U . . .
H45B H 0.436083 1.006650 0.052103 0.030 Uiso 1 1 calc R U . . .
H45C H 0.344640 1.041892 0.007809 0.030 Uiso 1 1 calc R U . . .
C46 C 0.4187(7) 0.9251(5) -0.0615(3) 0.0246(18) Uani 1 1 d . . . . .
H46A H 0.327478 0.948676 -0.066618 0.037 Uiso 1 1 calc R U . . .
H46B H 0.429460 0.862575 -0.077606 0.037 Uiso 1 1 calc R U . . .
H46C H 0.482391 0.971309 -0.075281 0.037 Uiso 1 1 calc R U . . .
Cl1 Cl 0.59165(17) 0.62377(13) 0.35291(6) 0.0211(4) Uani 1 1 d . . . . .
Cl2 Cl -0.06715(16) 0.81135(13) 0.13835(7) 0.0194(4) Uani 1 1 d . . . . .
F1 F 0.1923(4) 0.5738(4) 0.12584(17) 0.0322(12) Uani 1 1 d . . . . .
F2 F 0.3116(4) 0.8696(3) 0.37028(16) 0.0318(12) Uani 1 1 d . . . . .
N1 N 0.5033(6) 0.6152(4) 0.2336(2) 0.0174(14) Uani 1 1 d . . . . .
N2 N 0.2535(5) 0.5967(4) 0.3467(2) 0.0151(13) Uani 1 1 d . . . . .
N3 N 0.0098(6) 0.8244(4) 0.2583(2) 0.0158(13) Uani 1 1 d . . . . .
N4 N 0.2706(5) 0.8368(5) 0.1485(2) 0.0163(14) Uani 1 1 d . . . . .
Pt1 Pt 0.40398(2) 0.60813(2) 0.29811(2) 0.01585(7) Uani 1 1 d . . . . .
Pt2 Pt 0.11530(2) 0.82965(2) 0.19554(2) 0.01523(7) Uani 1 1 d . . . . .

loop_
_atom_site_aniso_label
_atom_site_aniso_U_11
_atom_site_aniso_U_22
_atom_site_aniso_U_33
_atom_site_aniso_U_23
_atom_site_aniso_U_13
_atom_site_aniso_U_12
C1 0.019(4) 0.013(4) 0.014(4) 0.001(3) 0.002(3) -0.003(3)
C2 0.020(4) 0.009(3) 0.015(4) 0.004(3) 0.002(3) 0.000(3)
C3 0.015(4) 0.017(4) 0.026(5) -0.002(3) 0.000(3) -0.004(3)
C4 0.018(4) 0.027(4) 0.027(5) 0.003(3) 0.008(3) -0.003(3)
C5 0.030(4) 0.026(4) 0.028(5) 0.005(3) 0.015(4) 0.004(4)
C6 0.022(4) 0.025(4) 0.016(4) 0.003(4) 0.003(3) 0.004(4)
C7 0.022(3) 0.013(3) 0.019(4) 0.001(3) 0.001(3) 0.002(3)
C8 0.020(3) 0.018(3) 0.015(4) 0.000(3) -0.001(3) 0.003(3)
C9 0.031(4) 0.022(4) 0.013(4) 0.002(3) 0.000(3) -0.001(3)
C10 0.023(4) 0.023(4) 0.022(5) -0.003(4) -0.006(4) 0.002(3)
C11 0.014(4) 0.018(4) 0.031(6) 0.002(4) -0.001(4) 0.000(3)
C12 0.018(4) 0.020(4) 0.017(4) 0.002(3) 0.003(3) 0.003(3)
C13 0.014(4) 0.016(3) 0.023(4) 0.001(3) 0.000(3) -0.001(3)
C14 0.018(4) 0.021(4) 0.028(5) -0.001(4) 0.001(4) -0.001(3)
C15 0.017(4) 0.021(4) 0.022(5) -0.003(3) 0.004(3) -0.003(3)
C16 0.021(4) 0.016(4) 0.022(5) 0.006(3) 0.001(3) -0.005(3)
C17 0.018(3) 0.015(3) 0.023(5) 0.002(4) -0.002(3) -0.007(3)
C18 0.019(4) 0.034(4) 0.029(5) -0.008(4) 0.008(4) -0.009(4)
C19 0.024(4) 0.037(5) 0.027(5) 0.001(4) 0.009(4) -0.002(4)
C20 0.031(4) 0.029(4) 0.025(5) 0.008(3) 0.003(4) 0.003(4)
C21 0.019(4) 0.036(5) 0.022(5) 0.002(4) -0.001(4) -0.005(3)
C22 0.021(4) 0.033(4) 0.015(4) -0.001(3) 0.004(3) -0.005(3)
C23 0.040(5) 0.023(4) 0.042(6) -0.011(4) 0.012(5) 0.003(4)
C24 0.029(4) 0.069(6) 0.026(5) -0.015(5) 0.008(4) -0.011(5)
C25 0.019(4) 0.023(4) 0.026(5) -0.004(3) 0.000(4) 0.003(4)
C26 0.015(3) 0.031(4) 0.023(5) 0.001(4) 0.010(4) 0.003(3)
C27 0.027(4) 0.033(4) 0.023(4) 0.006(3) 0.008(4) 0.001(4)
C28 0.021(4) 0.031(4) 0.020(5) 0.004(4) 0.002(3) 0.001(4)
C29 0.020(3) 0.012(3) 0.026(4) 0.005(4) -0.004(4) 0.003(3)
C30 0.014(3) 0.017(3) 0.016(4) 0.005(3) 0.001(3) 0.002(3)
C31 0.033(4) 0.022(4) 0.011(4) -0.004(3) 0.007(3) 0.003(3)
C32 0.026(4) 0.022(4) 0.021(5) 0.002(4) -0.010(4) -0.001(3)
C33 0.017(4) 0.019(4) 0.024(5) -0.003(4) 0.001(3) 0.002(3)
C34 0.020(4) 0.011(3) 0.011(4) -0.001(3) 0.003(3) 0.000(3)
C35 0.014(3) 0.014(3) 0.018(4) -0.001(3) 0.000(3) 0.000(3)
C36 0.020(4) 0.015(4) 0.020(5) 0.000(3) -0.001(3) -0.002(3)
C37 0.015(4) 0.015(4) 0.020(5) -0.005(3) 0.001(3) -0.003(3)
C38 0.020(4) 0.018(3) 0.015(4) 0.000(3) 0.002(3) -0.003(3)
C39 0.020(3) 0.017(3) 0.018(4) -0.005(4) 0.000(3) -0.005(3)
C40 0.012(3) 0.018(3) 0.020(4) -0.003(3) 0.000(3) -0.002(3)
C41 0.020(4) 0.021(4) 0.018(4) -0.002(3) 0.006(3) -0.006(3)
C42 0.030(5) 0.017(4) 0.018(5) -0.002(3) 0.001(3) -0.006(3)
C43 0.014(3) 0.028(4) 0.012(4) -0.003(3) 0.002(3) -0.001(3)
C44 0.017(4) 0.023(4) 0.019(4) -0.004(3) 0.005(3) 0.003(3)
C45 0.016(4) 0.022(4) 0.023(5) 0.000(3) 0.004(3) 0.001(3)
C46 0.020(4) 0.035(4) 0.019(4) 0.005(3) 0.002(3) -0.003(3)
Cl1 0.0164(8) 0.0305(9) 0.0163(9) 0.0044(8) -0.0009(8) -0.0063(8)
Cl2 0.0157(8) 0.0282(10) 0.0144(10) 0.0006(8) -0.0013(7) -0.0054(8)
F1 0.027(2) 0.054(3) 0.015(3) -0.001(2) -0.003(2) 0.002(2)
F2 0.028(2) 0.053(3) 0.014(3) 0.000(2) -0.002(2) 0.002(2)
N1 0.023(3) 0.014(3) 0.015(4) 0.001(3) 0.005(3) 0.000(3)
N2 0.015(3) 0.012(3) 0.018(4) 0.000(3) 0.002(3) 0.002(3)
N3 0.020(3) 0.015(3) 0.013(4) 0.001(3) 0.005(3) 0.000(3)
N4 0.014(3) 0.018(3) 0.017(4) 0.001(3) -0.001(3) -0.002(3)
Pt1 0.01472(12) 0.01664(12) 0.01621(15) 0.00110(12) 0.00054(13) -0.00118(11)
Pt2 0.01397(12) 0.01721(12) 0.01451(14) 0.00020(12) 0.00046(13) -0.00167(11)

loop_
_atom_type_symbol
_atom_type_description
_atom_type_scat_dispersion_real
_atom_type_scat_dispersion_imag
_atom_type_scat_source
C C 0.0033 0.0016 'International Tables Vol C Tables 4.2.6.8 and 6.1.1.4'
H H 0.0000 0.0000 'International Tables Vol C Tables 4.2.6.8 and 6.1.1.4'
N N 0.0061 0.0033 'International Tables Vol C Tables 4.2.6.8 and 6.1.1.4'
F F 0.0171 0.0103 'International Tables Vol C Tables 4.2.6.8 and 6.1.1.4'
Cl Cl 0.1484 0.1585 'International Tables Vol C Tables 4.2.6.8 and 6.1.1.4'
Pt Pt -1.7033 8.3905 'International Tables Vol C Tables 4.2.6.8 and 6.1.1.4'

loop_
_geom_angle_atom_site_label_1
_geom_angle_atom_site_label_2
_geom_angle_atom_site_label_3
_geom_angle
_geom_angle_site_symmetry_1
_geom_angle_site_symmetry_3
_geom_angle_publ_flag
C12 C1 C8 122.6(7) . . ?
C12 C1 Pt1 118.8(6) . . ?
C8 C1 Pt1 118.5(5) . . ?
C34 C2 C30 123.4(7) . . ?
C34 C2 Pt2 119.2(6) . . ?
C30 C2 Pt2 117.4(5) . . ?
N1 C3 C4 122.9(7) . . ?
N1 C3 H3 118.6 . . ?
C4 C3 H3 118.6 . . ?
C3 C4 C5 119.1(7) . . ?
C3 C4 H4 120.5 . . ?
C5 C4 H4 120.5 . . ?
C4 C5 C6 119.6(7) . . ?
C4 C5 H5 120.2 . . ?
C6 C5 H5 120.2 . . ?
C7 C6 C5 119.7(7) . . ?
C7 C6 H6 120.1 . . ?
C5 C6 H6 120.1 . . ?
N1 C7 C6 120.0(6) . . ?
N1 C7 C8 113.1(7) . . ?
C6 C7 C8 126.9(7) . . ?
C9 C8 C1 116.7(6) . . ?
C9 C8 C7 130.5(7) . . ?
C1 C8 C7 112.8(6) . . ?
F1 C9 C10 118.5(7) . . ?
F1 C9 C8 119.1(7) . . ?
C10 C9 C8 122.4(7) . . ?
C9 C10 C11 120.5(7) . . ?
C9 C10 H10 119.8 . . ?
C11 C10 H10 119.8 . . ?
C10 C11 C12 119.3(7) . . ?
C10 C11 H11 120.4 . . ?
C12 C11 H11 120.4 . . ?
C1 C12 C11 118.5(7) . . ?
C1 C12 C13 112.9(7) . . ?
C11 C12 C13 128.6(7) . . ?
N2 C13 C14 120.9(7) . . ?
N2 C13 C12 112.2(7) . . ?
C14 C13 C12 126.8(7) . . ?
C13 C14 C15 120.5(7) . . ?
C13 C14 H14 119.7 . . ?
C15 C14 H14 119.7 . . ?
C14 C15 C16 118.6(7) . . ?
C14 C15 C18 123.5(7) . . ?
C16 C15 C18 117.9(7) . . ?
C17 C16 C15 119.2(7) . . ?
C17 C16 C21 123.9(7) . . ?
C15 C16 C21 116.9(7) . . ?
C16 C17 N2 122.1(7) . . ?
C16 C17 H17 119.0 . . ?
N2 C17 H17 119.0 . . ?
C15 C18 C19 110.4(6) . . ?
C15 C18 H18A 109.6 . . ?
C19 C18 H18A 109.6 . . ?
C15 C18 H18B 109.6 . . ?
C19 C18 H18B 109.6 . . ?
H18A C18 H18B 108.1 . . ?
C18 C19 C22 112.2(7) . . ?
C18 C19 C20 108.4(7) . . ?
C22 C19 C20 88.0(6) . . ?
C18 C19 H19 115.1 . . ?
C22 C19 H19 115.1 . . ?
C20 C19 H19 115.1 . . ?
C19 C20 C21 85.6(6) . . ?
C19 C20 H20A 114.4 . . ?
C21 C20 H20A 114.4 . . ?
C19 C20 H20B 114.4 . . ?
C21 C20 H20B 114.4 . . ?
H20A C20 H20B 111.5 . . ?
C16 C21 C20 106.0(6) . . ?
C16 C21 C22 110.6(6) . . ?
C20 C21 C22 86.9(5) . . ?
C16 C21 H21 116.5 . . ?
C20 C21 H21 116.5 . . ?
C22 C21 H21 116.5 . . ?
C23 C22 C24 108.9(7) . . ?
C23 C22 C19 118.2(7) . . ?
C24 C22 C19 113.4(7) . . ?
C23 C22 C21 118.2(7) . . ?
C24 C22 C21 110.8(6) . . ?
C19 C22 C21 85.8(6) . . ?
C22 C23 H23A 109.5 . . ?
C22 C23 H23B 109.5 . . ?
H23A C23 H23B 109.5 . . ?
C22 C23 H23C 109.5 . . ?
H23A C23 H23C 109.5 . . ?
H23B C23 H23C 109.5 . . ?
C22 C24 H24A 109.5 . . ?
C22 C24 H24B 109.5 . . ?
H24A C24 H24B 109.5 . . ?
C22 C24 H24C 109.5 . . ?
H24A C24 H24C 109.5 . . ?
H24B C24 H24C 109.5 . . ?
N3 C25 C26 122.6(7) . . ?
N3 C25 H25 118.7 . . ?
C26 C25 H25 118.7 . . ?
C25 C26 C27 119.7(6) . . ?
C25 C26 H26 120.1 . . ?
C27 C26 H26 120.1 . . ?
C26 C27 C28 119.0(7) . . ?
C26 C27 H27 120.5 . . ?
C28 C27 H27 120.5 . . ?
C29 C28 C27 119.6(7) . . ?
C29 C28 H28 120.2 . . ?
C27 C28 H28 120.2 . . ?
N3 C29 C28 120.5(6) . . ?
N3 C29 C30 112.9(6) . . ?
C28 C29 C30 126.6(7) . . ?
C31 C30 C2 115.9(6) . . ?
C31 C30 C29 130.5(7) . . ?
C2 C30 C29 113.5(6) . . ?
F2 C31 C30 120.1(6) . . ?
F2 C31 C32 117.4(7) . . ?
C30 C31 C32 122.5(7) . . ?
C33 C32 C31 119.8(7) . . ?
C33 C32 H32 120.1 . . ?
C31 C32 H32 120.1 . . ?
C32 C33 C34 120.0(7) . . ?
C32 C33 H33 120.0 . . ?
C34 C33 H33 120.0 . . ?
C2 C34 C33 118.3(7) . . ?
C2 C34 C35 112.8(7) . . ?
C33 C34 C35 128.9(7) . . ?
N4 C35 C36 120.6(6) . . ?
N4 C35 C34 112.5(7) . . ?
C36 C35 C34 126.9(7) . . ?
C37 C36 C35 120.4(7) . . ?
C37 C36 H36 119.8 . . ?
C35 C36 H36 119.8 . . ?
C36 C37 C38 118.8(7) . . ?
C36 C37 C40 123.0(6) . . ?
C38 C37 C40 118.1(7) . . ?
C39 C38 C37 118.8(7) . . ?
C39 C38 C43 124.1(6) . . ?
C37 C38 C43 117.1(6) . . ?
N4 C39 C38 122.3(6) . . ?
N4 C39 H39 118.8 . . ?
C38 C39 H39 118.8 . . ?
C37 C40 C41 110.2(6) . . ?
C37 C40 H40A 109.6 . . ?
C41 C40 H40A 109.6 . . ?
C37 C40 H40B 109.6 . . ?
C41 C40 H40B 109.6 . . ?
H40A C40 H40B 108.1 . . ?
C40 C41 C42 109.2(6) . . ?
C40 C41 C44 112.1(6) . . ?
C42 C41 C44 87.7(5) . . ?
C40 C41 H41 114.9 . . ?
C42 C41 H41 114.9 . . ?
C44 C41 H41 114.9 . . ?
C41 C42 C43 85.7(5) . . ?
C41 C42 H42A 114.4 . . ?
C43 C42 H42A 114.4 . . ?
C41 C42 H42B 114.4 . . ?
C43 C42 H42B 114.4 . . ?
H42A C42 H42B 111.5 . . ?
C38 C43 C42 107.6(6) . . ?
C38 C43 C44 109.1(6) . . ?
C42 C43 C44 87.1(5) . . ?
C38 C43 H43 116.4 . . ?
C42 C43 H43 116.4 . . ?
C44 C43 H43 116.4 . . ?
C46 C44 C45 108.3(6) . . ?
C46 C44 C41 113.0(6) . . ?
C45 C44 C41 118.0(6) . . ?
C46 C44 C43 112.5(6) . . ?
C45 C44 C43 118.5(6) . . ?
C41 C44 C43 85.2(5) . . ?
C44 C45 H45A 109.5 . . ?
C44 C45 H45B 109.5 . . ?
H45A C45 H45B 109.5 . . ?
C44 C45 H45C 109.5 . . ?
H45A C45 H45C 109.5 . . ?
H45B C45 H45C 109.5 . . ?
C44 C46 H46A 109.5 . . ?
C44 C46 H46B 109.5 . . ?
H46A C46 H46B 109.5 . . ?
C44 C46 H46C 109.5 . . ?
H46A C46 H46C 109.5 . . ?
H46B C46 H46C 109.5 . . ?
C3 N1 C7 118.7(6) . . ?
C3 N1 Pt1 126.5(5) . . ?
C7 N1 Pt1 114.8(4) . . ?
C17 N2 C13 118.7(6) . . ?
C17 N2 Pt1 125.3(5) . . ?
C13 N2 Pt1 115.9(5) . . ?
C25 N3 C29 118.6(6) . . ?
C25 N3 Pt2 126.6(5) . . ?
C29 N3 Pt2 114.8(4) . . ?
C39 N4 C35 119.0(6) . . ?
C39 N4 Pt2 125.5(5) . . ?
C35 N4 Pt2 115.4(5) . . ?
C1 Pt1 N2 80.0(3) . . ?
C1 Pt1 N1 80.8(3) . . ?
N2 Pt1 N1 160.8(2) . . ?
C1 Pt1 Cl1 178.0(2) . . ?
N2 Pt1 Cl1 100.04(18) . . ?
N1 Pt1 Cl1 99.15(17) . . ?
C2 Pt2 N3 81.3(3) . . ?
C2 Pt2 N4 80.0(3) . . ?
N3 Pt2 N4 161.3(2) . . ?
C2 Pt2 Cl2 177.8(2) . . ?
N3 Pt2 Cl2 99.00(18) . . ?
N4 Pt2 Cl2 99.71(17) . . ?

loop_
_geom_bond_atom_site_label_1
_geom_bond_atom_site_label_2
_geom_bond_distance
_geom_bond_site_symmetry_2
_geom_bond_publ_flag
C1 C12 1.391(10) . ?
C1 C8 1.400(10) . ?
C1 Pt1 1.907(7) . ?
C2 C34 1.381(10) . ?
C2 C30 1.402(10) . ?
C2 Pt2 1.911(7) . ?
C3 N1 1.350(9) . ?
C3 C4 1.363(10) . ?
C3 H3 0.9500 . ?
C4 C5 1.369(11) . ?
C4 H4 0.9500 . ?
C5 C6 1.389(10) . ?
C5 H5 0.9500 . ?
C6 C7 1.385(10) . ?
C6 H6 0.9500 . ?
C7 N1 1.378(9) . ?
C7 C8 1.473(9) . ?
C8 C9 1.379(10) . ?
C9 F1 1.360(9) . ?
C9 C10 1.369(10) . ?
C10 C11 1.391(12) . ?
C10 H10 0.9500 . ?
C11 C12 1.400(11) . ?
C11 H11 0.9500 . ?
C12 C13 1.466(10) . ?
C13 N2 1.375(9) . ?
C13 C14 1.376(10) . ?
C14 C15 1.386(12) . ?
C14 H14 0.9500 . ?
C15 C16 1.412(10) . ?
C15 C18 1.512(10) . ?
C16 C17 1.367(10) . ?
C16 C21 1.494(11) . ?
C17 N2 1.374(10) . ?
C17 H17 0.9500 . ?
C18 C19 1.531(11) . ?
C18 H18A 0.9900 . ?
C18 H18B 0.9900 . ?
C19 C22 1.544(11) . ?
C19 C20 1.548(11) . ?
C19 H19 1.0000 . ?
C20 C21 1.561(10) . ?
C20 H20A 0.9900 . ?
C20 H20B 0.9900 . ?
C21 C22 1.562(10) . ?
C21 H21 1.0000 . ?
C22 C23 1.510(11) . ?
C22 C24 1.527(11) . ?
C23 H23A 0.9800 . ?
C23 H23B 0.9800 . ?
C23 H23C 0.9800 . ?
C24 H24A 0.9800 . ?
C24 H24B 0.9800 . ?
C24 H24C 0.9800 . ?
C25 N3 1.340(9) . ?
C25 C26 1.370(10) . ?
C25 H25 0.9500 . ?
C26 C27 1.370(11) . ?
C26 H26 0.9500 . ?
C27 C28 1.392(10) . ?
C27 H27 0.9500 . ?
C28 C29 1.384(10) . ?
C28 H28 0.9500 . ?
C29 N3 1.379(9) . ?
C29 C30 1.468(9) . ?
C30 C31 1.378(10) . ?
C31 F2 1.369(8) . ?
C31 C32 1.394(10) . ?
C32 C33 1.373(11) . ?
C32 H32 0.9500 . ?
C33 C34 1.400(10) . ?
C33 H33 0.9500 . ?
C34 C35 1.471(9) . ?
C35 N4 1.380(9) . ?
C35 C36 1.381(10) . ?
C36 C37 1.378(11) . ?
C36 H36 0.9500 . ?
C37 C38 1.404(10) . ?
C37 C40 1.517(10) . ?
C38 C39 1.382(9) . ?
C38 C43 1.501(10) . ?
C39 N4 1.345(10) . ?
C39 H39 0.9500 . ?
C40 C41 1.531(10) . ?
C40 H40A 0.9900 . ?
C40 H40B 0.9900 . ?
C41 C42 1.554(9) . ?
C41 C44 1.563(10) . ?
C41 H41 1.0000 . ?
C42 C43 1.564(10) . ?
C42 H42A 0.9900 . ?
C42 H42B 0.9900 . ?
C43 C44 1.571(10) . ?
C43 H43 1.0000 . ?
C44 C46 1.523(10) . ?
C44 C45 1.537(10) . ?
C45 H45A 0.9800 . ?
C45 H45B 0.9800 . ?
C45 H45C 0.9800 . ?
C46 H46A 0.9800 . ?
C46 H46B 0.9800 . ?
C46 H46C 0.9800 . ?
Cl1 Pt1 2.4183(17) . ?
Cl2 Pt2 2.4239(17) . ?
N1 Pt1 2.035(6) . ?
N2 Pt1 2.021(6) . ?
N3 Pt2 2.026(6) . ?
N4 Pt2 2.026(6) . ?

loop_
_geom_torsion_atom_site_label_1
_geom_torsion_atom_site_label_2
_geom_torsion_atom_site_label_3
_geom_torsion_atom_site_label_4
_geom_torsion
_geom_torsion_site_symmetry_1
_geom_torsion_site_symmetry_2
_geom_torsion_site_symmetry_3
_geom_torsion_site_symmetry_4
_geom_torsion_publ_flag
N1 C3 C4 C5 -0.2(11) . . . . ?
C3 C4 C5 C6 0.0(11) . . . . ?
C4 C5 C6 C7 -0.2(11) . . . . ?
C5 C6 C7 N1 0.5(10) . . . . ?
C5 C6 C7 C8 179.7(6) . . . . ?
C12 C1 C8 C9 -1.0(10) . . . . ?
Pt1 C1 C8 C9 177.7(5) . . . . ?
C12 C1 C8 C7 -179.5(6) . . . . ?
Pt1 C1 C8 C7 -0.7(8) . . . . ?
N1 C7 C8 C9 -176.3(7) . . . . ?
C6 C7 C8 C9 4.5(12) . . . . ?
N1 C7 C8 C1 1.9(8) . . . . ?
C6 C7 C8 C1 -177.3(7) . . . . ?
C1 C8 C9 F1 -179.0(6) . . . . ?
C7 C8 C9 F1 -0.9(12) . . . . ?
C1 C8 C9 C10 1.1(11) . . . . ?
C7 C8 C9 C10 179.1(7) . . . . ?
F1 C9 C10 C11 179.2(6) . . . . ?
C8 C9 C10 C11 -0.8(12) . . . . ?
C9 C10 C11 C12 0.5(11) . . . . ?
C8 C1 C12 C11 0.8(11) . . . . ?
Pt1 C1 C12 C11 -178.0(5) . . . . ?
C8 C1 C12 C13 -179.6(6) . . . . ?
Pt1 C1 C12 C13 1.7(8) . . . . ?
C10 C11 C12 C1 -0.4(11) . . . . ?
C10 C11 C12 C13 180.0(7) . . . . ?
C1 C12 C13 N2 0.3(9) . . . . ?
C11 C12 C13 N2 179.9(6) . . . . ?
C1 C12 C13 C14 -178.1(7) . . . . ?
C11 C12 C13 C14 1.5(13) . . . . ?
N2 C13 C14 C15 -0.2(11) . . . . ?
C12 C13 C14 C15 178.1(7) . . . . ?
C13 C14 C15 C16 0.4(11) . . . . ?
C13 C14 C15 C18 -177.2(7) . . . . ?
C14 C15 C16 C17 0.4(11) . . . . ?
C18 C15 C16 C17 178.2(6) . . . . ?
C14 C15 C16 C21 -177.7(7) . . . . ?
C18 C15 C16 C21 0.1(10) . . . . ?
C15 C16 C17 N2 -1.5(11) . . . . ?
C21 C16 C17 N2 176.4(7) . . . . ?
C14 C15 C18 C19 177.0(7) . . . . ?
C16 C15 C18 C19 -0.6(10) . . . . ?
C15 C18 C19 C22 48.2(9) . . . . ?
C15 C18 C19 C20 -47.3(9) . . . . ?
C18 C19 C20 C21 85.1(7) . . . . ?
C22 C19 C20 C21 -27.7(6) . . . . ?
C17 C16 C21 C20 -130.8(7) . . . . ?
C15 C16 C21 C20 47.1(9) . . . . ?
C17 C16 C21 C22 136.5(7) . . . . ?
C15 C16 C21 C22 -45.6(9) . . . . ?
C19 C20 C21 C16 -83.2(6) . . . . ?
C19 C20 C21 C22 27.4(6) . . . . ?
C18 C19 C22 C23 38.5(10) . . . . ?
C20 C19 C22 C23 147.5(7) . . . . ?
C18 C19 C22 C24 167.7(7) . . . . ?
C20 C19 C22 C24 -83.2(7) . . . . ?
C18 C19 C22 C21 -81.4(7) . . . . ?
C20 C19 C22 C21 27.7(6) . . . . ?
C16 C21 C22 C23 -41.4(9) . . . . ?
C20 C21 C22 C23 -147.3(7) . . . . ?
C16 C21 C22 C24 -168.1(7) . . . . ?
C20 C21 C22 C24 86.0(7) . . . . ?
C16 C21 C22 C19 78.5(7) . . . . ?
C20 C21 C22 C19 -27.4(6) . . . . ?
N3 C25 C26 C27 1.2(11) . . . . ?
C25 C26 C27 C28 0.2(10) . . . . ?
C26 C27 C28 C29 -0.9(11) . . . . ?
C27 C28 C29 N3 0.1(10) . . . . ?
C27 C28 C29 C30 -178.9(7) . . . . ?
C34 C2 C30 C31 1.3(10) . . . . ?
Pt2 C2 C30 C31 -179.1(5) . . . . ?
C34 C2 C30 C29 -178.6(6) . . . . ?
Pt2 C2 C30 C29 1.0(8) . . . . ?
N3 C29 C30 C31 177.4(7) . . . . ?
C28 C29 C30 C31 -3.5(12) . . . . ?
N3 C29 C30 C2 -2.7(8) . . . . ?
C28 C29 C30 C2 176.4(7) . . . . ?
C2 C30 C31 F2 178.4(6) . . . . ?
C29 C30 C31 F2 -1.8(11) . . . . ?
C2 C30 C31 C32 -0.5(10) . . . . ?
C29 C30 C31 C32 179.3(7) . . . . ?
F2 C31 C32 C33 -178.5(6) . . . . ?
C30 C31 C32 C33 0.5(11) . . . . ?
C31 C32 C33 C34 -1.1(11) . . . . ?
C30 C2 C34 C33 -1.9(10) . . . . ?
Pt2 C2 C34 C33 178.5(5) . . . . ?
C30 C2 C34 C35 178.6(6) . . . . ?
Pt2 C2 C34 C35 -1.0(8) . . . . ?
C32 C33 C34 C2 1.8(10) . . . . ?
C32 C33 C34 C35 -178.8(6) . . . . ?
C2 C34 C35 N4 -1.3(8) . . . . ?
C33 C34 C35 N4 179.2(6) . . . . ?
C2 C34 C35 C36 -178.9(6) . . . . ?
C33 C34 C35 C36 1.7(11) . . . . ?
N4 C35 C36 C37 0.5(10) . . . . ?
C34 C35 C36 C37 177.9(6) . . . . ?
C35 C36 C37 C38 -0.4(10) . . . . ?
C35 C36 C37 C40 177.4(6) . . . . ?
C36 C37 C38 C39 0.0(10) . . . . ?
C40 C37 C38 C39 -177.9(6) . . . . ?
C36 C37 C38 C43 177.9(6) . . . . ?
C40 C37 C38 C43 0.0(9) . . . . ?
C37 C38 C39 N4 0.2(11) . . . . ?
C43 C38 C39 N4 -177.5(7) . . . . ?
C36 C37 C40 C41 -177.0(6) . . . . ?
C38 C37 C40 C41 0.9(8) . . . . ?
C37 C40 C41 C42 -48.8(7) . . . . ?
C37 C40 C41 C44 46.7(7) . . . . ?
C40 C41 C42 C43 84.4(6) . . . . ?
C44 C41 C42 C43 -28.2(5) . . . . ?
C39 C38 C43 C42 -136.3(7) . . . . ?
C37 C38 C43 C42 45.9(8) . . . . ?
C39 C38 C43 C44 130.6(7) . . . . ?
C37 C38 C43 C44 -47.1(8) . . . . ?
C41 C42 C43 C38 -81.0(6) . . . . ?
C41 C42 C43 C44 28.0(5) . . . . ?
C40 C41 C44 C46 165.8(6) . . . . ?
C42 C41 C44 C46 -84.4(7) . . . . ?
C40 C41 C44 C45 38.1(9) . . . . ?
C42 C41 C44 C45 147.9(7) . . . . ?
C40 C41 C44 C43 -81.8(6) . . . . ?
C42 C41 C44 C43 28.1(5) . . . . ?
C38 C43 C44 C46 -167.3(6) . . . . ?
C42 C43 C44 C46 85.1(6) . . . . ?
C38 C43 C44 C45 -39.6(9) . . . . ?
C42 C43 C44 C45 -147.2(7) . . . . ?
C38 C43 C44 C41 79.7(6) . . . . ?
C42 C43 C44 C41 -27.9(5) . . . . ?
C4 C3 N1 C7 0.6(10) . . . . ?
C4 C3 N1 Pt1 -177.0(5) . . . . ?
C6 C7 N1 C3 -0.7(9) . . . . ?
C8 C7 N1 C3 -180.0(6) . . . . ?
C6 C7 N1 Pt1 177.1(5) . . . . ?
C8 C7 N1 Pt1 -2.1(7) . . . . ?
C16 C17 N2 C13 1.7(10) . . . . ?
C16 C17 N2 Pt1 -175.4(5) . . . . ?
C14 C13 N2 C17 -0.8(10) . . . . ?
C12 C13 N2 C17 -179.3(6) . . . . ?
C14 C13 N2 Pt1 176.5(5) . . . . ?
C12 C13 N2 Pt1 -2.0(8) . . . . ?
C26 C25 N3 C29 -1.9(10) . . . . ?
C26 C25 N3 Pt2 175.0(5) . . . . ?
C28 C29 N3 C25 1.3(9) . . . . ?
C30 C29 N3 C25 -179.6(6) . . . . ?
C28 C29 N3 Pt2 -176.0(5) . . . . ?
C30 C29 N3 Pt2 3.1(7) . . . . ?
C38 C39 N4 C35 -0.1(11) . . . . ?
C38 C39 N4 Pt2 178.8(5) . . . . ?
C36 C35 N4 C39 -0.2(10) . . . . ?
C34 C35 N4 C39 -178.0(6) . . . . ?
C36 C35 N4 Pt2 -179.3(5) . . . . ?
C34 C35 N4 Pt2 3.0(7) . . . . ?
